data_7251342
loop_
_publ_author_name
'Pavi\'c, Luka'
'Mio\<ci\'c, Filip'
'Razum, Marta'
'Sarjanovi\'c, Josipa'
'Pisk, Jana'

_publ_section_title
;
 From structure to function: tunable electrical and catalytic properties
 in rare Mo(vi)-thiophene-2-carboxylic acid hydrazone complexes obtained
 mechanochemically
;
_journal_issue 54
_journal_name_full 'RSC Advances'
_journal_page_first 46194
_journal_page_last 46206
_journal_paper_doi 10.1039/D5RA07456H
_journal_volume 15
_journal_year 2025
_chemical_formula_moiety 'C13 H12 Mo N2 O5 S'
_chemical_formula_sum 'C13 H12 Mo N2 O5 S'
_chemical_formula_weight 404.25
_space_group_crystal_system orthorhombic
_space_group_IT_number 60
_space_group_name_Hall '-P 2n 2ab'
_space_group_name_H-M_alt 'P b c n'
_atom_sites_solution_hydrogens geom
_atom_sites_solution_primary dual
_audit_creation_date 2025-09-08
_audit_creation_method
;
Olex2 1.5-ac7-014
(compiled 2025.02.27 svn.r6f4c0eaf for Rigaku Oxford Diffraction, GUI svn.r7171)
;
_audit_update_record
;
2025-09-18 deposited with the CCDC.	2025-11-11 downloaded from the CCDC.
;
_cell_angle_alpha 90
_cell_angle_beta 90
_cell_angle_gamma 90
_cell_formula_units_Z 8
_cell_length_a 14.8458(2)
_cell_length_b 7.28750(10)
_cell_length_c 26.5865(3)
_cell_measurement_reflns_used 19073
_cell_measurement_temperature 100.00(10)
_cell_measurement_theta_max 79.7540
_cell_measurement_theta_min 3.3350
_cell_volume 2876.36(6)
_computing_cell_refinement 'CrysAlisPro 1.171.44.114a (Rigaku OD, 2025)'
_computing_data_collection 'CrysAlisPro system (CCD 44.114a 64-bit (release 13-06-2025))'
_computing_data_reduction 'CrysAlisPro 1.171.44.114a (Rigaku OD, 2025)'
_computing_molecular_graphics 'Olex2 1.5-ac7-014 (Dolomanov et al., 2009)'
_computing_publication_material 'Olex2 1.5-ac7-014 (Dolomanov et al., 2009)'
_computing_structure_refinement 'SHELXL 2018/3 (Sheldrick, 2015)'
_computing_structure_solution 'SHELXT 2018/2 (Sheldrick, 2018)'
_diffrn_ambient_environment N~2~
_diffrn_ambient_temperature 100.00(10)
_diffrn_detector 'Hybrid Pixel Array Detector'
_diffrn_detector_area_resol_mean 10.0000
_diffrn_detector_type HyPix
_diffrn_measured_fraction_theta_full 0.993
_diffrn_measured_fraction_theta_max 0.994
_diffrn_measurement_details
;
List of Runs (angles in degrees, time in seconds):

  # Type    Start    End  Width  t~exp~   \w     \q     \k     \f   Frames
#--------------------------------------------------------------------------
  1  \w    -80.00 -23.00   0.50    0.50    --  -47.69 125.00  60.00  114
  2  \w   -120.00 -95.00   0.50    0.50    --  -47.69-125.00 150.00   50
  3  \w    -63.00  25.00   0.50    0.50    --  -47.69  57.00   0.00  176
  4  \w   -118.00 -90.00   0.50    0.50    --  -47.69 -77.00 -90.00   56
  5  \w    -26.00  28.00   0.50    0.50    --  -47.69  19.00-120.00  108
  6  \w   -116.00 -81.00   0.50    0.50    --  -47.69-125.00  30.00   70
  7  \w   -117.00 -84.00   0.50    0.50    --  -47.69-125.00  90.00   66
  8  \w    -38.00  25.00   0.50    0.50    --  -47.69  38.00 120.00  126
  9  \w     35.00  67.00   0.50    0.50    --   47.69 -99.00 -90.00   64
 10  \w     61.00  89.00   0.50    0.50    --   47.69-125.00-120.00   56
 11  \w   -146.00-120.00   0.50    2.00    --  -91.75 -15.00  60.00   52
 12  \w    131.00 157.00   0.50    2.00    --  113.25  30.00-180.00   52
 13  \w     91.00 117.00   0.50    2.00    --  113.25 -86.00 148.09   52
 14  \w     78.00 106.00   0.50    2.00    --  113.25 -95.00 -60.00   56
 15  \w    103.00 129.00   0.50    2.00    --  113.25  30.00-180.00   52
 16  \w     85.00 111.00   0.50    2.00    --  113.25-125.00 -30.00   52
 17  \w     42.00  84.00   0.50    2.00    --  113.25 -86.00 148.09   84
 18  \w     81.00 107.00   0.50    2.00    --  113.25 -82.00 -42.09   52
 19  \w     45.00  70.00   0.50    2.00    --  113.25 -61.00  60.00   50
 20  \w     42.00  67.00   0.50    2.00    --  113.25 -61.00  30.00   50
 21  \w     81.00 106.00   0.50    2.00    --  113.25 -95.00 120.00   50
 22  \w    101.00 174.00   0.50    2.00    --  113.25  45.00-150.00  146
 23  \w    142.00 168.00   0.50    2.00    --  113.25  61.00  60.00   52
 24  \w    143.00 176.00   0.50    2.00    --  113.25  15.00 120.00   66
 25  \w    103.00 138.00   0.50    2.00    --  113.25  30.00  60.00   70
 26  \w    150.00 177.00   0.50    2.00    --  113.25  30.00  60.00   54
 27  \w     42.00  67.00   0.50    2.00    --  113.25 -61.00-150.00   50
 28  \w     67.00  93.00   0.50    2.00    --  113.25 -95.00 150.00   52
 29  \w     43.00  69.00   0.50    2.00    --  113.25 -95.00 -90.00   52
 30  \w     74.00 100.00   0.50    2.00    --  113.25 -95.00 -90.00   52
 31  \w     42.00  71.00   0.50    2.00    --  113.25 -95.00 120.00   58
 32  \w     80.00 106.00   0.50    2.00    --  113.25 -95.00  30.00   52
 33  \w    112.00 138.00   0.50    2.00    --  113.25 -81.00-103.64   52
 34  \w     91.00 128.00   0.50    2.00    --  113.25  77.00-150.00   74
 35  \w    144.00 176.00   0.50    2.00    --  113.25  30.00 150.00   64
 36  \w    101.00 137.00   0.50    2.00    --  113.25  30.00 150.00   72
 37  \w     70.00 107.00   0.50    2.00    --  113.25-125.00-120.00   74
 38  \w     45.00  71.00   0.50    2.00    --  113.25 -61.00 -60.00   52
 39  \w     42.00  67.00   0.50    2.00    --  113.25 -61.00   0.00   50
 40  \w     44.00  71.00   0.50    2.00    --  113.25-125.00 -60.00   54
 41  \w     86.00 111.00   0.50    2.00    --  113.25-125.00 -60.00   50
 42  \w    144.00 178.00   0.50    2.00    --  113.25 125.00 -90.00   68
 43  \w    135.00 178.00   0.50    2.00    --  113.25  77.00  60.00   86
 44  \w     51.00 111.00   0.50    2.00    --  113.25-125.00   0.00  120
 45  \w    103.00 136.00   0.50    2.00    --  113.25  61.00-150.00   66
 46  \w    101.00 127.00   0.50    2.00    --  113.25  61.00  60.00   52
 47  \w     99.00 139.00   0.50    2.00    --  113.25 -86.00 -21.53   80
 48  \w     43.00  73.00   0.50    2.00    --  113.25-125.00  90.00   60
 49  \w     82.00 111.00   0.50    2.00    --  113.25-125.00  90.00   58
 50  \w     54.00  79.00   0.50    2.00    --  113.25 -77.00-150.00   50
 51  \w    103.00 128.00   0.50    2.00    --  113.25  30.00 -30.00   50
 52  \w    136.00 177.00   0.50    2.00    --  113.25  30.00 -30.00   82
 53  \w    115.00 174.00   0.50    2.00    --  113.25  77.00 150.00  118
 54  \w    137.00 162.00   0.50    2.00    --  113.25  30.00  30.00   50
 55  \w     57.00  83.00   0.50    2.00    --  113.25 -77.00  60.00   52
 56  \w    122.00 172.00   0.50    2.00    --  113.25  45.00  90.00  100
 57  \w     44.00  70.00   0.50    2.00    --  113.25 -77.00 -30.00   52
 58  \w     46.00  72.00   0.50    2.00    --  113.25 -95.00 -60.00   52
 59  \w    108.00 140.00   0.50    2.00    --  113.25 -87.00-175.10   64
 60  \w    143.00 168.00   0.50    2.00    --  113.25 125.00  60.00   50
 61  \w     56.00  81.00   0.50    2.00    --  113.25 -77.00  90.00   50
 62  \w    102.00 127.00   0.50    2.00    --  113.25  61.00   0.00   50
 63  \w     95.00 132.00   0.50    2.00    --  113.25 125.00  60.00   74
 64  \w    108.00 134.00   0.50    2.00    --  113.25  30.00 -60.00   52
 65  \w     86.00 111.00   0.50    2.00    --  113.25-125.00  30.00   50
 66  \w    130.00 164.00   0.50    2.00    --  113.25 125.00-120.00   68
 67  \w    135.00 160.00   0.50    2.00    --  113.25  61.00   0.00   50
 68  \w     49.00 103.00   0.50    2.00    --  113.25 -77.00 150.00  108
 69  \w     72.00 105.00   0.50    2.00    --  113.25 -95.00-150.00   66
 70  \w     62.00 110.00   0.50    2.00    --  113.25-125.00-180.00   96
 71  \w     86.00 111.00   0.50    2.00    --  113.25-125.00-150.00   50
 72  \w     86.00 111.00   0.50    2.00    --  113.25-125.00 120.00   50
 73  \w     51.00  77.00   0.50    2.00    --  113.25 -82.00  18.11   52
 74  \w    113.00 138.00   0.50    2.00    --  113.25 -82.00  18.11   50
 75  \w     52.00  78.00   0.50    2.00    --  113.25-125.00  30.00   52
 76  \w    140.00 174.00   0.50    2.00    --  113.25  77.00-150.00   68
 77  \w     45.00  70.00   0.50    2.00    --  113.25 -61.00 -90.00   50
 78  \w     43.00  69.00   0.50    2.00    --  113.25 -61.00 150.00   52
 79  \w     78.00 103.00   0.50    2.00    --  113.25 -95.00-120.00   50
 80  \w     72.00  99.00   0.50    2.00    --  113.25 -95.00 -30.00   54
 81  \w     78.00 111.00   0.50    2.00    --  113.25-125.00  60.00   66
 82  \w     98.00 138.00   0.50    2.00    --  113.25  61.00-180.00   80
 83  \w    151.00 176.00   0.50    2.00    --  113.25 125.00-180.00   50
 84  \w     95.00 128.00   0.50    2.00    --  113.25 125.00 -90.00   66
 85  \w    124.00 163.00   0.50    2.00    --  113.25  45.00-120.00   78
 86  \w     95.00 126.00   0.50    2.00    --  113.25  77.00  60.00   62
 87  \w     66.00  92.00   0.50    2.00    --  113.25 -87.00-175.10   52
 88  \w     47.00  72.00   0.50    2.00    --  113.25 -77.00 -60.00   50
 89  \w     57.00  83.00   0.50    2.00    --  113.25 -77.00  30.00   52
 90  \w    121.00 147.00   0.50    2.00    --  113.25  45.00 150.00   52
 91  \w     56.00  81.00   0.50    2.00    --  113.25 -81.00-103.64   50
 92  \w    105.00 133.00   0.50    2.00    --  113.25  61.00 120.00   56
 93  \w    141.00 175.00   0.50    2.00    --  113.25  61.00 120.00   68
 94  \w     49.00  74.00   0.50    2.00    --  113.25 -86.00 -21.53   50
 95  \w     51.00  77.00   0.50    2.00    --  113.25 -82.00 -42.09   52
 96  \w     83.00 108.00   0.50    2.00    --  113.25-108.00 100.28   50
;
_diffrn_measurement_device 'four-circle diffractometer'
_diffrn_measurement_device_type 'XtaLAB Synergy, Dualflex, HyPix'
_diffrn_measurement_method '\w scans'
_diffrn_orient_matrix_type 'CrysAlisPro convention (1999,Acta A55,543-557)'
_diffrn_orient_matrix_UB_11 0.0036400000
_diffrn_orient_matrix_UB_12 -0.0340356000
_diffrn_orient_matrix_UB_13 0.0571584000
_diffrn_orient_matrix_UB_21 0.0733968000
_diffrn_orient_matrix_UB_22 0.1482697000
_diffrn_orient_matrix_UB_23 0.0051570000
_diffrn_orient_matrix_UB_31 -0.0732654000
_diffrn_orient_matrix_UB_32 0.1467711000
_diffrn_orient_matrix_UB_33 0.0080278000
_diffrn_radiation_monochromator mirror
_diffrn_radiation_probe x-ray
_diffrn_radiation_type 'Cu K\a'
_diffrn_radiation_wavelength 1.54184
_diffrn_reflns_av_R_equivalents 0.0491
_diffrn_reflns_av_unetI/netI 0.0187
_diffrn_reflns_Laue_measured_fraction_full 0.993
_diffrn_reflns_Laue_measured_fraction_max 0.994
_diffrn_reflns_limit_h_max 17
_diffrn_reflns_limit_h_min -18
_diffrn_reflns_limit_k_max 9
_diffrn_reflns_limit_k_min -9
_diffrn_reflns_limit_l_max 33
_diffrn_reflns_limit_l_min -33
_diffrn_reflns_number 51664
_diffrn_reflns_point_group_measured_fraction_full 0.993
_diffrn_reflns_point_group_measured_fraction_max 0.994
_diffrn_reflns_theta_full 67.684
_diffrn_reflns_theta_max 80.131
_diffrn_reflns_theta_min 3.325
_diffrn_source 'micro-focus sealed X-ray tube'
_diffrn_source_type 'PhotonJet (Cu) X-ray Source'
_exptl_absorpt_coefficient_mu 9.071
_exptl_absorpt_correction_T_max 1.000
_exptl_absorpt_correction_T_min 0.487
_exptl_absorpt_correction_type gaussian
_exptl_absorpt_process_details
;
CrysAlisPro 1.171.44.114a (Rigaku Oxford Diffraction, 2025)
Numerical absorption correction based on gaussian integration over
a multifaceted crystal model
Empirical absorption correction using spherical harmonics,
implemented in SCALE3 ABSPACK scaling algorithm.
;
_exptl_crystal_colour orange
_exptl_crystal_colour_primary orange
_exptl_crystal_density_diffrn 1.867
_exptl_crystal_description needle
_exptl_crystal_F_000 1616
_exptl_crystal_size_max 0.33
_exptl_crystal_size_mid 0.04
_exptl_crystal_size_min 0.03
_refine_diff_density_max 1.417
_refine_diff_density_min -0.906
_refine_diff_density_rms 0.107
_refine_ls_extinction_method none
_refine_ls_goodness_of_fit_ref 1.088
_refine_ls_hydrogen_treatment constr
_refine_ls_matrix_type full
_refine_ls_number_parameters 196
_refine_ls_number_reflns 3112
_refine_ls_number_restraints 9
_refine_ls_restrained_S_all 1.105
_refine_ls_R_factor_all 0.0370
_refine_ls_R_factor_gt 0.0363
_refine_ls_shift/su_max 0.001
_refine_ls_shift/su_mean 0.000
_refine_ls_structure_factor_coef Fsqd
_refine_ls_weighting_details 'w=1/[\s^2^(Fo^2^)+(0.0422P)^2^+10.0631P] where P=(Fo^2^+2Fc^2^)/3'
_refine_ls_weighting_scheme calc
_refine_ls_wR_factor_gt 0.0941
_refine_ls_wR_factor_ref 0.0946
_reflns_Friedel_coverage 0.000
_reflns_number_gt 3035
_reflns_number_total 3112
_reflns_threshold_expression 'I > 2\s(I)'
_cod_data_source_file d5ra07456h2.cif
_cod_data_source_block exp_8612
_cod_database_code 7251342
_shelx_shelxl_version_number 2018/3
_chemical_oxdiff_formula 'C Mo S N H O'
_shelx_space_group_comment
;
The symmetry employed for this shelxl refinement is uniquely defined
by the following loop, which should always be used as a source of
symmetry information in preference to the above space-group names.
They are only intended as comments.
;
_cell_oxdiff_angle_alpha 89.9881(11)
_cell_oxdiff_angle_beta 89.9847(11)
_cell_oxdiff_angle_gamma 90.0143(12)
_cell_oxdiff_length_a 14.8460(2)
_cell_oxdiff_length_b 7.28789(10)
_cell_oxdiff_length_c 26.5848(3)
_cell_oxdiff_measurement_reflns_used 19073
_cell_oxdiff_volume 2876.36(7)
_shelx_estimated_absorpt_t_max 0.773
_shelx_estimated_absorpt_t_min 0.154
_diffrn_oxdiff_digest_od_ed
;

;
_diffrn_oxdiff_measurement_exp_name exp_8612.par
_olex2_refinement_description
;
1. Fixed Uiso
 At 1.2 times of:
  All C(H) groups
 At 1.5 times of:
  All C(H,H,H) groups, All O(H) groups
2. Restrained distances
 C10B-C9 \\sim C10A-C9
 with sigma of 0.02
 C10B-C11B \\sim C10A-C11A
 with sigma of 0.02
 C9-C11B \\sim C9-C11A
 with sigma of 0.04
 S1B-C12B \\sim S1A-C12A
 with sigma of 0.02
 S1B-C9 \\sim S1A-C9
 with sigma of 0.02
 S1B-C11B \\sim S1A-C11A
 with sigma of 0.04
 C10B-C12B \\sim C10A-C12A
 with sigma of 0.04
 C12B-C11B \\sim C12A-C11A
 with sigma of 0.02
 C9-C12B \\sim C9-C12A
 with sigma of 0.04
3. Uiso/Uaniso restraints and constraints
Uanis(S1B) = Uanis(C12B) = Uanis(C11B) = Uanis(C10B)
Uanis(S1B) = Uanis(C10A) = Uanis(C12B) = Uanis(C11A) = Uanis(C12A) =
Uanis(C11B) = Uanis(C10B) = Uanis(S1A)
4. Others
 Sof(S1A)=Sof(C12A)=Sof(H12A)=Sof(C11A)=Sof(H11A)=Sof(C10A)=Sof(H10A)=1-FVAR(1)
 Sof(C10B)=Sof(H10B)=Sof(S1B)=Sof(C12B)=Sof(H12B)=Sof(C11B)=Sof(H11B)=FVAR(1)
5.a Aromatic/amide H refined with riding coordinates:
 C10B(H10B), C7(H7), C6(H6), C3(H3), C5(H5A), C12B(H12B), C11B(H11B), C4(H4),
 C12A(H12A), C11A(H11A), C10A(H10A)
5.b Idealised Me refined as rotating group:
 C13(H13A,H13B,H13C)
5.c Idealised tetrahedral OH refined as rotating group:
 O5(H5)
;
_olex2_submission_special_instructions 'No special instructions were received'
_oxdiff_exptl_absorpt_empirical_details
;
Empirical correction (ABSPACK) includes:
- Absorption correction using spherical harmonics
- Frame scaling
- Detector area scaling
;
_oxdiff_exptl_absorpt_empirical_full_max 3.159
_oxdiff_exptl_absorpt_empirical_full_min 0.653

loop_
_space_group_symop_operation_xyz
'x, y, z'
'-x+1/2, -y+1/2, z+1/2'
'-x, y, -z+1/2'
'x+1/2, -y+1/2, -z'
'-x, -y, -z'
'x-1/2, y-1/2, -z-1/2'
'x, -y, z-1/2'
'-x-1/2, y-1/2, z'

loop_
_atom_site_label
_atom_site_type_symbol
_atom_site_fract_x
_atom_site_fract_y
_atom_site_fract_z
_atom_site_U_iso_or_equiv
_atom_site_adp_type
_atom_site_occupancy
_atom_site_site_symmetry_order
_atom_site_calc_flag
_atom_site_refinement_flags_posn
_atom_site_refinement_flags_adp
_atom_site_refinement_flags_occupancy
_atom_site_disorder_assembly
_atom_site_disorder_group
Mo1 Mo 0.55007(2) 0.34549(4) 0.39019(2) 0.01929(10) Uani 1 1 d . . . . .
C10B C 0.7928(12) 0.608(3) 0.2360(8) 0.0228(3) Uani 0.319(3) 1 d D . P A 1
H10B H 0.852217 0.614594 0.249111 0.027 Uiso 0.319(3) 1 calc R U P A 1
S1B S 0.6206(3) 0.5784(6) 0.22390(17) 0.0228(3) Uani 0.319(3) 1 d D . P A 1
O1 O 0.58817(14) 0.4291(3) 0.32091(8) 0.0218(5) Uani 1 1 d . . . . .
O2 O 0.57221(16) 0.2146(4) 0.45191(9) 0.0275(5) Uani 1 1 d . . . . .
O5 O 0.59051(15) 0.0630(3) 0.35479(9) 0.0241(5) Uani 1 1 d . . . . .
H5 H 0.643803 0.028204 0.350153 0.036 Uiso 1 1 calc R U . . .
N1 N 0.73747(17) 0.4249(4) 0.34394(10) 0.0192(5) Uani 1 1 d . . . . .
N2 N 0.70013(18) 0.3501(4) 0.38783(10) 0.0182(5) Uani 1 1 d . . . . .
O3 O 0.53703(18) 0.5603(4) 0.41318(10) 0.0326(6) Uani 1 1 d . . . . .
O4 O 0.44406(16) 0.2750(4) 0.37322(13) 0.0405(7) Uani 1 1 d . . . . .
C8 C 0.6736(2) 0.4614(4) 0.31176(12) 0.0198(6) Uani 1 1 d . . . . .
C1 C 0.7315(2) 0.2122(4) 0.46876(12) 0.0206(6) Uani 1 1 d . . . . .
C7 C 0.7570(2) 0.2918(4) 0.42133(12) 0.0203(6) Uani 1 1 d . . . . .
H7 H 0.819390 0.302487 0.414063 0.024 Uiso 1 1 calc R U . . .
C2 C 0.6410(2) 0.1817(4) 0.48296(12) 0.0217(6) Uani 1 1 d . . . . .
C6 C 0.8005(2) 0.1644(5) 0.50296(13) 0.0247(7) Uani 1 1 d . . . . .
H6 H 0.861737 0.181890 0.493694 0.030 Uiso 1 1 calc R U . . .
C9 C 0.6939(2) 0.5378(4) 0.26251(12) 0.0215(6) Uani 1 1 d D . . . .
C3 C 0.6211(2) 0.1106(5) 0.53044(13) 0.0265(7) Uani 1 1 d . . . . .
H3 H 0.560193 0.092569 0.540294 0.032 Uiso 1 1 calc R U . . .
C5 C 0.7801(3) 0.0929(5) 0.54956(14) 0.0295(7) Uani 1 1 d . . . . .
H5A H 0.827096 0.061949 0.572306 0.035 Uiso 1 1 calc R U . . .
C12B C 0.6624(7) 0.628(2) 0.1767(5) 0.0228(3) Uani 0.319(3) 1 d D . P A 1
H12B H 0.629819 0.636528 0.146103 0.027 Uiso 0.319(3) 1 calc R U P A 1
C11B C 0.7517(8) 0.6595(18) 0.1799(4) 0.0228(3) Uani 0.319(3) 1 d D . P A 1
H11B H 0.786988 0.706500 0.152996 0.027 Uiso 0.319(3) 1 calc R U P A 1
C4 C 0.6907(3) 0.0662(5) 0.56323(13) 0.0281(7) Uani 1 1 d . . . . .
H4 H 0.677037 0.017039 0.595426 0.034 Uiso 1 1 calc R U . . .
C13 C 0.5301(3) -0.0621(6) 0.33094(16) 0.0344(8) Uani 1 1 d . . . . .
H13A H 0.502664 -0.002926 0.301613 0.052 Uiso 1 1 calc R U . . .
H13B H 0.482886 -0.098062 0.354728 0.052 Uiso 1 1 calc R U . . .
H13C H 0.563381 -0.171378 0.320100 0.052 Uiso 1 1 calc R U . . .
S1A S 0.79735(13) 0.5850(3) 0.24228(7) 0.0228(3) Uani 0.681(3) 1 d D . P A 2
C12A C 0.7683(4) 0.6492(9) 0.1896(2) 0.0228(3) Uani 0.681(3) 1 d D . P A 2
H12A H 0.810950 0.689276 0.165358 0.027 Uiso 0.681(3) 1 calc R U P A 2
C11A C 0.6792(4) 0.6458(9) 0.1797(2) 0.0228(3) Uani 0.681(3) 1 d D . P A 2
H11A H 0.656681 0.693882 0.148907 0.027 Uiso 0.681(3) 1 calc R U P A 2
C10A C 0.6098(6) 0.5570(12) 0.2217(3) 0.0228(3) Uani 0.681(3) 1 d D . P A 2
H10A H 0.547392 0.528555 0.222241 0.027 Uiso 0.681(3) 1 calc R U P A 2

loop_
_atom_site_aniso_label
_atom_site_aniso_U_11
_atom_site_aniso_U_22
_atom_site_aniso_U_33
_atom_site_aniso_U_23
_atom_site_aniso_U_13
_atom_site_aniso_U_12
Mo1 0.01484(15) 0.02426(16) 0.01877(15) 0.00164(9) 0.00187(8) 0.00001(9)
C10B 0.0260(5) 0.0229(7) 0.0195(6) -0.0016(4) 0.0016(4) -0.0038(4)
S1B 0.0260(5) 0.0229(7) 0.0195(6) -0.0016(4) 0.0016(4) -0.0038(4)
O1 0.0151(10) 0.0304(12) 0.0200(10) 0.0049(9) 0.0032(8) -0.0002(9)
O2 0.0209(11) 0.0405(14) 0.0212(11) 0.0069(11) 0.0007(9) -0.0017(11)
O5 0.0147(10) 0.0233(11) 0.0343(13) -0.0041(10) -0.0010(9) 0.0008(9)
N1 0.0164(12) 0.0230(13) 0.0183(12) -0.0023(10) 0.0044(9) -0.0012(10)
N2 0.0147(12) 0.0190(13) 0.0209(13) -0.0017(10) 0.0010(9) -0.0018(9)
O3 0.0292(13) 0.0352(14) 0.0333(14) -0.0044(11) 0.0056(10) 0.0005(11)
O4 0.0155(11) 0.0416(16) 0.064(2) -0.0196(15) 0.0011(12) 0.0037(11)
C8 0.0171(14) 0.0202(14) 0.0220(14) -0.0022(12) 0.0038(11) -0.0007(12)
C1 0.0233(16) 0.0178(14) 0.0208(14) -0.0030(12) -0.0024(12) 0.0000(12)
C7 0.0156(13) 0.0200(14) 0.0252(15) -0.0049(12) -0.0006(12) 0.0007(12)
C2 0.0259(15) 0.0200(15) 0.0192(15) -0.0013(12) -0.0016(12) 0.0014(12)
C6 0.0245(16) 0.0216(16) 0.0279(17) -0.0025(13) -0.0055(13) 0.0004(12)
C9 0.0222(14) 0.0192(15) 0.0231(15) -0.0003(12) 0.0053(12) 0.0003(12)
C3 0.0312(17) 0.0257(16) 0.0225(16) -0.0008(13) 0.0017(13) -0.0009(14)
C5 0.0372(19) 0.0217(16) 0.0296(18) -0.0018(14) -0.0119(15) 0.0011(14)
C12B 0.0260(5) 0.0229(7) 0.0195(6) -0.0016(4) 0.0016(4) -0.0038(4)
C11B 0.0260(5) 0.0229(7) 0.0195(6) -0.0016(4) 0.0016(4) -0.0038(4)
C4 0.043(2) 0.0235(16) 0.0181(15) 0.0000(13) -0.0029(14) 0.0002(15)
C13 0.0228(16) 0.037(2) 0.044(2) -0.0129(17) -0.0034(15) -0.0041(16)
S1A 0.0260(5) 0.0229(7) 0.0195(6) -0.0016(4) 0.0016(4) -0.0038(4)
C12A 0.0260(5) 0.0229(7) 0.0195(6) -0.0016(4) 0.0016(4) -0.0038(4)
C11A 0.0260(5) 0.0229(7) 0.0195(6) -0.0016(4) 0.0016(4) -0.0038(4)
C10A 0.0260(5) 0.0229(7) 0.0195(6) -0.0016(4) 0.0016(4) -0.0038(4)

loop_
_atom_type_symbol
_atom_type_description
_atom_type_scat_dispersion_real
_atom_type_scat_dispersion_imag
_atom_type_scat_source
C C 0.0181 0.0091 'International Tables Vol C Tables 4.2.6.8 and 6.1.1.4'
H H 0.0000 0.0000 'International Tables Vol C Tables 4.2.6.8 and 6.1.1.4'
Mo Mo -0.0483 2.7339 'International Tables Vol C Tables 4.2.6.8 and 6.1.1.4'
N N 0.0311 0.0180 'International Tables Vol C Tables 4.2.6.8 and 6.1.1.4'
O O 0.0492 0.0322 'International Tables Vol C Tables 4.2.6.8 and 6.1.1.4'
S S 0.3331 0.5567 'International Tables Vol C Tables 4.2.6.8 and 6.1.1.4'

loop_
_exptl_crystal_face_index_h
_exptl_crystal_face_index_k
_exptl_crystal_face_index_l
_exptl_crystal_face_perp_dist
-2 0 -1 0.0243
2 0 1 0.0040
0 -1 -1 0.1485
-4 0 15 0.0162
4 0 -15 0.0140
0 2 -1 0.1635

loop_
_geom_angle_atom_site_label_1
_geom_angle_atom_site_label_2
_geom_angle_atom_site_label_3
_geom_angle
_geom_angle_site_symmetry_1
_geom_angle_site_symmetry_3
_geom_angle_publ_flag
O1 Mo1 O5 80.05(9) . . ?
O1 Mo1 N2 71.95(9) . . ?
O2 Mo1 O1 151.41(10) . . ?
O2 Mo1 O5 82.15(10) . . ?
O2 Mo1 N2 82.00(10) . . ?
N2 Mo1 O5 75.27(9) . . ?
O3 Mo1 O1 94.72(12) . . ?
O3 Mo1 O2 99.78(13) . . ?
O3 Mo1 O5 171.13(11) . . ?
O3 Mo1 N2 96.35(11) . . ?
O3 Mo1 O4 105.49(13) . . ?
O4 Mo1 O1 96.17(14) . . ?
O4 Mo1 O2 103.42(14) . . ?
O4 Mo1 O5 82.31(11) . . ?
O4 Mo1 N2 156.04(12) . . ?
C9 C10B H10B 131.5 . . ?
C11B C10B H10B 131.5 . . ?
C11B C10B C9 97.1(10) . . ?
C12B S1B C9 109.0(6) . . ?
C8 O1 Mo1 119.6(2) . . ?
C2 O2 Mo1 138.3(2) . . ?
Mo1 O5 H5 124.5 . . ?
C13 O5 Mo1 125.4(2) . . ?
C13 O5 H5 109.5 . . ?
C8 N1 N2 109.7(2) . . ?
N1 N2 Mo1 115.11(19) . . ?
C7 N2 Mo1 128.7(2) . . ?
C7 N2 N1 116.2(3) . . ?
O1 C8 C9 115.8(3) . . ?
N1 C8 O1 123.0(3) . . ?
N1 C8 C9 121.2(3) . . ?
C2 C1 C7 123.2(3) . . ?
C2 C1 C6 118.6(3) . . ?
C6 C1 C7 118.2(3) . . ?
N2 C7 C1 124.2(3) . . ?
N2 C7 H7 117.9 . . ?
C1 C7 H7 117.9 . . ?
O2 C2 C1 122.3(3) . . ?
O2 C2 C3 117.6(3) . . ?
C3 C2 C1 120.1(3) . . ?
C1 C6 H6 119.6 . . ?
C5 C6 C1 120.8(3) . . ?
C5 C6 H6 119.6 . . ?
S1B C9 C10B 106.1(6) . . ?
C8 C9 C10B 131.7(7) . . ?
C8 C9 S1B 122.2(3) . . ?
C8 C9 S1A 124.2(2) . . ?
C8 C9 C10A 117.7(4) . . ?
C10A C9 S1A 117.7(4) . . ?
C2 C3 H3 120.2 . . ?
C4 C3 C2 119.7(3) . . ?
C4 C3 H3 120.2 . . ?
C6 C5 H5A 120.1 . . ?
C6 C5 C4 119.9(3) . . ?
C4 C5 H5A 120.1 . . ?
S1B C12B H12B 122.8 . . ?
C11B C12B S1B 114.3(10) . . ?
C11B C12B H12B 122.8 . . ?
C10B C11B H11B 123.9 . . ?
C12B C11B C10B 112.3(10) . . ?
C12B C11B H11B 123.9 . . ?
C3 C4 H4 119.5 . . ?
C5 C4 C3 120.9(3) . . ?
C5 C4 H4 119.5 . . ?
O5 C13 H13A 109.5 . . ?
O5 C13 H13B 109.5 . . ?
O5 C13 H13C 109.5 . . ?
H13A C13 H13B 109.5 . . ?
H13A C13 H13C 109.5 . . ?
H13B C13 H13C 109.5 . . ?
C12A S1A C9 95.6(3) . . ?
S1A C12A H12A 121.7 . . ?
C11A C12A S1A 116.6(5) . . ?
C11A C12A H12A 121.7 . . ?
C12A C11A H11A 120.5 . . ?
C12A C11A C10A 119.0(6) . . ?
C10A C11A H11A 120.5 . . ?
C9 C10A H10A 134.8 . . ?
C11A C10A C9 90.4(5) . . ?
C11A C10A H10A 134.8 . . ?

loop_
_geom_bond_atom_site_label_1
_geom_bond_atom_site_label_2
_geom_bond_distance
_geom_bond_site_symmetry_2
_geom_bond_publ_flag
Mo1 O1 2.021(2) . ?
Mo1 O2 1.926(2) . ?
Mo1 O5 2.342(2) . ?
Mo1 N2 2.229(3) . ?
Mo1 O3 1.692(3) . ?
Mo1 O4 1.716(3) . ?
C10B H10B 0.9500 . ?
C10B C9 1.707(16) . ?
C10B C11B 1.654(17) . ?
S1B C9 1.525(5) . ?
S1B C12B 1.444(13) . ?
O1 C8 1.313(4) . ?
O2 C2 1.335(4) . ?
O5 H5 0.8400 . ?
O5 C13 1.427(4) . ?
N1 N2 1.402(4) . ?
N1 C8 1.304(4) . ?
N2 C7 1.298(4) . ?
C8 C9 1.455(4) . ?
C1 C7 1.439(4) . ?
C1 C2 1.412(5) . ?
C1 C6 1.414(4) . ?
C7 H7 0.9500 . ?
C2 C3 1.396(5) . ?
C6 H6 0.9500 . ?
C6 C5 1.378(5) . ?
C9 S1A 1.663(4) . ?
C9 C10A 1.660(9) . ?
C3 H3 0.9500 . ?
C3 C4 1.391(5) . ?
C5 H5A 0.9500 . ?
C5 C4 1.390(6) . ?
C12B H12B 0.9500 . ?
C12B C11B 1.349(12) . ?
C11B H11B 0.9500 . ?
C4 H4 0.9500 . ?
C13 H13A 0.9800 . ?
C13 H13B 0.9800 . ?
C13 H13C 0.9800 . ?
S1A C12A 1.538(5) . ?
C12A H12A 0.9500 . ?
C12A C11A 1.350(7) . ?
C11A H11A 0.9500 . ?
C11A C10A 1.651(11) . ?
C10A H10A 0.9500 . ?

loop_
_geom_torsion_atom_site_label_1
_geom_torsion_atom_site_label_2
_geom_torsion_atom_site_label_3
_geom_torsion_atom_site_label_4
_geom_torsion
_geom_torsion_site_symmetry_1
_geom_torsion_site_symmetry_2
_geom_torsion_site_symmetry_3
_geom_torsion_site_symmetry_4
_geom_torsion_publ_flag
Mo1 O1 C8 N1 7.0(4) . . . . ?
Mo1 O1 C8 C9 -174.3(2) . . . . ?
Mo1 O2 C2 C1 -15.7(5) . . . . ?
Mo1 O2 C2 C3 165.8(3) . . . . ?
Mo1 N2 C7 C1 -1.0(5) . . . . ?
S1B C12B C11B C10B 7.5(17) . . . . ?
O1 C8 C9 C10B 177.2(12) . . . . ?
O1 C8 C9 S1B 0.1(5) . . . . ?
O1 C8 C9 S1A -178.5(3) . . . . ?
O1 C8 C9 C10A -5.7(5) . . . . ?
O2 C2 C3 C4 177.1(3) . . . . ?
N1 N2 C7 C1 179.6(3) . . . . ?
N1 C8 C9 C10B -4.1(13) . . . . ?
N1 C8 C9 S1B 178.9(3) . . . . ?
N1 C8 C9 S1A 0.2(5) . . . . ?
N1 C8 C9 C10A 173.0(4) . . . . ?
N2 N1 C8 O1 -0.4(4) . . . . ?
N2 N1 C8 C9 -179.0(3) . . . . ?
C8 N1 N2 Mo1 -5.6(3) . . . . ?
C8 N1 N2 C7 174.0(3) . . . . ?
C8 C9 S1A C12A 177.7(4) . . . . ?
C8 C9 C10A C11A 179.8(4) . . . . ?
C1 C2 C3 C4 -1.4(5) . . . . ?
C1 C6 C5 C4 0.3(5) . . . . ?
C7 C1 C2 O2 4.2(5) . . . . ?
C7 C1 C2 C3 -177.4(3) . . . . ?
C7 C1 C6 C5 178.0(3) . . . . ?
C2 C1 C7 N2 2.8(5) . . . . ?
C2 C1 C6 C5 -1.2(5) . . . . ?
C2 C3 C4 C5 0.5(5) . . . . ?
C6 C1 C7 N2 -176.3(3) . . . . ?
C6 C1 C2 O2 -176.7(3) . . . . ?
C6 C1 C2 C3 1.8(5) . . . . ?
C6 C5 C4 C3 0.1(5) . . . . ?
C9 C10B C11B C12B -0.5(16) . . . . ?
C9 S1B C12B C11B -11.7(14) . . . . ?
C9 S1A C12A C11A 0.3(6) . . . . ?
C12B S1B C9 C10B 10.5(12) . . . . ?
C12B S1B C9 C8 -171.8(7) . . . . ?
C11B C10B C9 S1B -5.9(13) . . . . ?
C11B C10B C9 C8 176.7(6) . . . . ?
S1A C9 C10A C11A -6.9(6) . . . . ?
S1A C12A C11A C10A -5.5(9) . . . . ?
C12A C11A C10A C9 7.3(8) . . . . ?
C10A C9 S1A C12A 4.9(5) . . . . ?

loop_
_exptl_oxdiff_crystal_face_indexfrac_h
_exptl_oxdiff_crystal_face_indexfrac_k
_exptl_oxdiff_crystal_face_indexfrac_l
_exptl_oxdiff_crystal_face_x
_exptl_oxdiff_crystal_face_y
_exptl_oxdiff_crystal_face_z
-2.0015 -0.0012 -0.9973 -0.0642 -0.1522 0.1385
2.0015 0.0012 0.9973 0.0642 0.1522 -0.1385
-0.0003 -1.0000 -0.9939 -0.0228 -0.1534 -0.1547
-4.2350 0.1887 15.4837 0.8632 -0.2030 0.4623
4.2566 -0.2031 -15.4623 -0.8614 0.2026 -0.4658
-0.0006 1.9990 -1.0139 -0.1260 0.2911 0.2853
